data_4104433
loop_
_publ_author_name
'Gregory L. Smith'
'H\'el\`ene P. A. Mercier'
'Gary J. Schrobilgen'

_publ_section_title
;
 Solid-State and Solution Rearrangements of F3S\\tbNXeF+ Leading to the
 F4S=NXe+ Cation; Syntheses, HF Solvolyses, and Structural
 Characterizations of [F4S=NXe][AsF6] and [F4S=NH2][AsF6]
;
_journal_name_full 'Journal of the American Chemical Society'
_journal_page_first 7272
_journal_page_last 7286
_journal_paper_doi 10.1021/ja901187n
_journal_volume 131
_journal_year 2009
_chemical_formula_moiety 'F4 S N Xe, As F6'
_chemical_formula_sum 'As F10 N S Xe'
_chemical_formula_weight 442.29
_chemical_name_systematic
; 
 ? 
;
_space_group_IT_number 15
_symmetry_cell_setting monoclinic
_symmetry_space_group_name_Hall '-C 2yc'
_symmetry_space_group_name_H-M 'C 1 2/c 1'
_atom_sites_solution_primary direct
_atom_sites_solution_secondary difmap
_audit_creation_method SHELXL-97
_cell_angle_alpha 90.00
_cell_angle_beta 119.5490(10)
_cell_angle_gamma 90.00
_cell_formula_units_Z 8
_cell_length_a 25.9305(12)
_cell_length_b 5.0875(3)
_cell_length_c 14.8171(8)
_cell_measurement_temperature 100(2)
_cell_measurement_theta_max 52
_cell_measurement_theta_min 0
_cell_volume 1700.45(16)
_computing_cell_refinement 'Bruker SMART'
_computing_data_collection 'Bruker SMART'
_computing_data_reduction 'Bruker SAINT'
_computing_molecular_graphics 'Bruker SHELXTL'
_computing_publication_material 'Bruker SHELXTL'
_computing_structure_refinement 'Bruker SHELXTL'
_computing_structure_solution 'Bruker SHELXTL'
_diffrn_ambient_temperature 100(2)
_diffrn_measured_fraction_theta_full 0.995
_diffrn_measured_fraction_theta_max 0.995
_diffrn_measurement_device_type 'CCD area detector'
_diffrn_measurement_method 'phi and omega scans'
_diffrn_radiation_monochromator graphite
_diffrn_radiation_source 'sealed tube'
_diffrn_radiation_type MoK\a
_diffrn_radiation_wavelength 0.71073
_diffrn_reflns_av_R_equivalents 0.0621
_diffrn_reflns_av_sigmaI/netI 0.0326
_diffrn_reflns_limit_h_max 17
_diffrn_reflns_limit_h_min -31
_diffrn_reflns_limit_k_max 6
_diffrn_reflns_limit_k_min -6
_diffrn_reflns_limit_l_max 18
_diffrn_reflns_limit_l_min -18
_diffrn_reflns_number 13443
_diffrn_reflns_theta_full 26.00
_diffrn_reflns_theta_max 26.00
_diffrn_reflns_theta_min 3.16
_exptl_absorpt_coefficient_mu 8.293
_exptl_absorpt_correction_type none
_exptl_crystal_colour yellow
_exptl_crystal_density_diffrn 3.455
_exptl_crystal_description needle
_exptl_crystal_F_000 1600
_exptl_crystal_size_max 0.18
_exptl_crystal_size_mid 0.06
_exptl_crystal_size_min 0.02
_refine_diff_density_max 1.002
_refine_diff_density_min -0.657
_refine_diff_density_rms 0.139
_refine_ls_extinction_coef 0.00028(5)
_refine_ls_extinction_expression Fc^*^=kFc[1+0.001xFc^2^\l^3^/sin(2\q)]^-1/4^
_refine_ls_extinction_method SHELXL
_refine_ls_goodness_of_fit_ref 1.081
_refine_ls_matrix_type full
_refine_ls_number_parameters 128
_refine_ls_number_reflns 1669
_refine_ls_number_restraints 0
_refine_ls_restrained_S_all 1.081
_refine_ls_R_factor_all 0.0265
_refine_ls_R_factor_gt 0.0224
_refine_ls_shift/su_max 0.000
_refine_ls_shift/su_mean 0.000
_refine_ls_structure_factor_coef Fsqd
_refine_ls_weighting_details 'calc w=1/[\s^2^(Fo^2^)+(0.0196P)^2^+2.6022P] where P=(Fo^2^+2Fc^2^)/3'
_refine_ls_weighting_scheme calc
_refine_ls_wR_factor_gt 0.0509
_refine_ls_wR_factor_ref 0.0524
_reflns_number_gt 1494
_reflns_number_total 1669
_reflns_threshold_expression >2sigma(I)
_cod_data_source_file ja901187n_si_001_1.cif
_cod_data_source_block F4SNXe+AsF6-
_cod_database_code 4104433

loop_
_symmetry_equiv_pos_as_xyz
'x, y, z'
'-x, y, -z+1/2'
'x+1/2, y+1/2, z'
'-x+1/2, y+1/2, -z+1/2'
'-x, -y, -z'
'x, -y, z-1/2'
'-x+1/2, -y+1/2, -z'
'x+1/2, -y+1/2, z-1/2'

loop_
_atom_site_label
_atom_site_type_symbol
_atom_site_fract_x
_atom_site_fract_y
_atom_site_fract_z
_atom_site_U_iso_or_equiv
_atom_site_adp_type
_atom_site_occupancy
_atom_site_symmetry_multiplicity
_atom_site_calc_flag
Xe1 Xe 0.058561(10) 0.52888(5) 0.182609(19) 0.01540(10) Uani 1 1 d
As1 As -0.098353(16) 0.08232(8) 0.02533(3) 0.01263(12) Uani 1 1 d
S1 S 0.19619(4) 0.58377(18) 0.32117(8) 0.0136(2) Uani 1 1 d
F2 F 0.23077(10) 0.4251(5) 0.41993(19) 0.0227(5) Uani 1 1 d
F4 F 0.17317(9) 0.3144(4) 0.26014(18) 0.0188(5) Uani 1 1 d
F1 F 0.22639(10) 0.8398(5) 0.38554(19) 0.0225(5) Uani 1 1 d
F3 F 0.23790(10) 0.6034(5) 0.27611(19) 0.0195(5) Uani 1 1 d
N1 N 0.13610(14) 0.7279(6) 0.2837(3) 0.0153(7) Uani 1 1 d
F6 F -0.14885(10) -0.1633(5) -0.0053(2) 0.0257(6) Uani 1 1 d
F5 F -0.04649(10) 0.3368(5) 0.0559(2) 0.0265(6) Uani 1 1 d
F10 F -0.14555(10) 0.2520(5) -0.08510(18) 0.0262(6) Uani 1 1 d
F7 F -0.04880(11) -0.0754(5) 0.1371(2) 0.0289(6) Uani 1 1 d
F8 F -0.12636(11) 0.2458(5) 0.09312(19) 0.0252(6) Uani 1 1 d
F9 F -0.06793(12) -0.0709(5) -0.0408(2) 0.0315(6) Uani 1 1 d

loop_
_atom_site_aniso_label
_atom_site_aniso_U_11
_atom_site_aniso_U_22
_atom_site_aniso_U_33
_atom_site_aniso_U_23
_atom_site_aniso_U_13
_atom_site_aniso_U_12
Xe1 0.00907(14) 0.02209(16) 0.01408(15) -0.00065(10) 0.00498(11) -0.00067(9)
As1 0.0083(2) 0.0163(2) 0.0118(2) -0.00115(15) 0.00377(16) 0.00009(14)
S1 0.0104(5) 0.0155(5) 0.0139(5) 0.0010(4) 0.0052(4) 0.0000(4)
F2 0.0177(12) 0.0262(13) 0.0182(13) 0.0058(10) 0.0042(10) -0.0003(10)
F4 0.0149(11) 0.0181(12) 0.0221(12) -0.0024(10) 0.0083(10) 0.0000(9)
F1 0.0168(11) 0.0207(12) 0.0241(13) -0.0036(10) 0.0056(11) -0.0030(10)
F3 0.0128(11) 0.0253(13) 0.0217(13) 0.0051(10) 0.0095(10) 0.0002(9)
N1 0.0103(15) 0.0162(16) 0.0175(17) -0.0033(13) 0.0054(14) -0.0021(13)
F6 0.0205(13) 0.0244(13) 0.0321(15) -0.0013(11) 0.0128(12) -0.0068(10)
F5 0.0188(12) 0.0256(14) 0.0312(14) -0.0042(11) 0.0092(11) -0.0096(10)
F10 0.0205(12) 0.0340(15) 0.0143(12) 0.0091(11) 0.0010(11) 0.0022(11)
F7 0.0161(12) 0.0335(15) 0.0258(14) 0.0112(11) 0.0018(11) 0.0088(11)
F8 0.0270(13) 0.0291(14) 0.0273(14) -0.0023(11) 0.0194(12) 0.0059(11)
F9 0.0309(15) 0.0338(15) 0.0405(17) -0.0119(12) 0.0257(14) -0.0014(11)

loop_
_atom_type_symbol
_atom_type_description
_atom_type_scat_dispersion_real
_atom_type_scat_dispersion_imag
_atom_type_scat_source
N N 0.0061 0.0033 'International Tables Vol C Tables 4.2.6.8 and 6.1.1.4'
F F 0.0171 0.0103 'International Tables Vol C Tables 4.2.6.8 and 6.1.1.4'
S S 0.1246 0.1234 'International Tables Vol C Tables 4.2.6.8 and 6.1.1.4'
As As 0.0499 2.0058 'International Tables Vol C Tables 4.2.6.8 and 6.1.1.4'
Xe Xe -0.4205 1.9578 'International Tables Vol C Tables 4.2.6.8 and 6.1.1.4'

loop_
_geom_angle_atom_site_label_1
_geom_angle_atom_site_label_2
_geom_angle_atom_site_label_3
_geom_angle
N1 Xe1 F5 172.19(11)
F6 As1 F7 91.44(13)
F6 As1 F10 91.28(12)
F7 As1 F10 177.28(12)
F6 As1 F8 91.12(12)
F7 As1 F8 89.61(13)
F10 As1 F8 90.32(12)
F6 As1 F9 91.39(12)
F7 As1 F9 90.15(14)
F10 As1 F9 89.80(13)
F8 As1 F9 177.48(12)
F6 As1 F5 179.55(12)
F7 As1 F5 88.98(12)
F10 As1 F5 88.30(12)
F8 As1 F5 89.04(12)
F9 As1 F5 88.45(12)
F2 S1 F3 104.30(14)
F2 S1 N1 127.32(17)
F3 S1 N1 127.81(16)
F2 S1 F1 88.58(14)
F3 S1 F1 87.87(14)
N1 S1 F1 86.42(15)
F2 S1 F4 88.13(14)
F3 S1 F4 87.47(13)
N1 S1 F4 100.07(15)
F1 S1 F4 173.46(13)
S1 N1 Xe1 117.96(18)
As1 F5 Xe1 148.54(14)

loop_
_geom_bond_atom_site_label_1
_geom_bond_atom_site_label_2
_geom_bond_distance
Xe1 N1 2.084(3)
Xe1 F5 2.618(2)
As1 F6 1.702(2)
As1 F7 1.715(2)
As1 F10 1.716(2)
As1 F8 1.717(2)
As1 F9 1.718(3)
As1 F5 1.758(2)
S1 F2 1.518(3)
S1 F3 1.529(2)
S1 N1 1.556(3)
S1 F1 1.575(3)
S1 F4 1.587(2)
